data_4111164
loop_
_publ_author_name
'Shigehisa Akine'
'Takanori Taniguchi'
'Tatsuya Nabeshima'

_publ_contact_author_address
;
Tsukuba, Ibaraki 305-8571, Japan
;
_publ_contact_author_email nabesima@chem.tsukuba.ac.jp
_publ_contact_author_fax +81-29-853-4507
_publ_contact_author_name 'Tatsuya Nabeshima'
_publ_contact_author_phone +81-29-853-4507
_publ_section_title
;
 Helical Metallohost-Guest Complexes via Site-Selective Transmetalation of
 Homotrinuclear Complexes
;
_journal_name_full 'Journal of the American Chemical Society'
_journal_page_first 15765
_journal_page_last 15774
_journal_paper_doi 10.1021/ja0646702
_journal_volume 128
_journal_year 2006
_chemical_formula_moiety C38H48Cl3EuN4O19Zn2
_chemical_formula_sum 'C38 H48 Cl3 Eu N4 O19 Zn2'
_chemical_formula_weight 1253.85
_chemical_name_common '[LZn2Eu(OAc)3](MeOH)3(CHCl3)'
_chemical_name_systematic
; 
 ? 
;
_space_group_IT_number 15
_symmetry_cell_setting monoclinic
_symmetry_space_group_name_Hall '-C 2yc'
_symmetry_space_group_name_H-M 'C 1 2/c 1'
_atom_sites_solution_hydrogens geom
_atom_sites_solution_primary direct
_atom_sites_solution_secondary difmap
_audit_creation_method SHELXL-97
_cell_angle_alpha 90.00
_cell_angle_beta 121.860(4)
_cell_angle_gamma 90.00
_cell_formula_units_Z 8
_cell_length_a 35.388(14)
_cell_length_b 13.185(5)
_cell_length_c 23.550(9)
_cell_measurement_reflns_used 32390
_cell_measurement_temperature 120
_cell_measurement_theta_max 26.00
_cell_measurement_theta_min 3.05
_cell_volume 9333(6)
_computing_cell_refinement 'CrystalClear (Rigaku Corp., 2000)'
_computing_data_collection 'CrystalClear (Rigaku Corp., 2000)'
_computing_data_reduction 'CrystalClear (Rigaku Corp., 2000)'
_computing_molecular_graphics ORTEP-3
_computing_publication_material ORTEP-3
_computing_structure_refinement 'SHELXL-97 (Sheldrick, 1997)'
_computing_structure_solution 'DIRDIF99 (Beurskens et al., 1999)'
_diffrn_ambient_temperature 120
_diffrn_measured_fraction_theta_full 0.980
_diffrn_measured_fraction_theta_max 0.980
_diffrn_measurement_device_type 'Rigaku Mercury CCD system'
_diffrn_measurement_method CCD
_diffrn_radiation_monochromator graphite
_diffrn_radiation_source 'fine-focus sealed tube'
_diffrn_radiation_type MoK\a
_diffrn_radiation_wavelength 0.71069
_diffrn_reflns_av_R_equivalents 0.0513
_diffrn_reflns_av_sigmaI/netI 0.0426
_diffrn_reflns_limit_h_max 36
_diffrn_reflns_limit_h_min -43
_diffrn_reflns_limit_k_max 16
_diffrn_reflns_limit_k_min -16
_diffrn_reflns_limit_l_max 27
_diffrn_reflns_limit_l_min -26
_diffrn_reflns_number 32390
_diffrn_reflns_theta_full 26.00
_diffrn_reflns_theta_max 26.00
_diffrn_reflns_theta_min 3.05
_diffrn_standards_decay_% 0
_diffrn_standards_interval_count 0
_diffrn_standards_interval_time 0
_diffrn_standards_number 0
_exptl_absorpt_coefficient_mu 2.599
_exptl_absorpt_correction_T_max 0.7811
_exptl_absorpt_correction_T_min 0.4229
_exptl_absorpt_correction_type multi-scan
_exptl_absorpt_process_details 'CrystalClear (Rigaku Corp., 2000)'
_exptl_crystal_colour yellow
_exptl_crystal_density_diffrn 1.785
_exptl_crystal_description prismatic
_exptl_crystal_F_000 5040
_exptl_crystal_size_max 0.40
_exptl_crystal_size_mid 0.30
_exptl_crystal_size_min 0.10
_refine_diff_density_max 1.163
_refine_diff_density_min -1.226
_refine_diff_density_rms 0.116
_refine_ls_extinction_method none
_refine_ls_goodness_of_fit_ref 1.075
_refine_ls_hydrogen_treatment constr
_refine_ls_matrix_type full
_refine_ls_number_parameters 662
_refine_ls_number_reflns 8986
_refine_ls_number_restraints 0
_refine_ls_restrained_S_all 1.075
_refine_ls_R_factor_all 0.0611
_refine_ls_R_factor_gt 0.0510
_refine_ls_shift/su_max 0.001
_refine_ls_shift/su_mean 0.000
_refine_ls_structure_factor_coef Fsqd
_refine_ls_weighting_details 'calc w=1/[\s^2^(Fo^2^)+(0.0648P)^2^+64.6624P] where P=(Fo^2^+2Fc^2^)/3'
_refine_ls_weighting_scheme calc
_refine_ls_wR_factor_gt 0.1219
_refine_ls_wR_factor_ref 0.1271
_reflns_number_gt 8053
_reflns_number_total 8986
_reflns_threshold_expression >2sigma(I)
_cod_data_source_file ja0646702si20060630_083631.cif
_cod_data_source_block LZn2Eu
_cod_database_code 4111164

loop_
_symmetry_equiv_pos_as_xyz
'x, y, z'
'-x, y, -z+1/2'
'x+1/2, y+1/2, z'
'-x+1/2, y+1/2, -z+1/2'
'-x, -y, -z'
'x, -y, z-1/2'
'-x+1/2, -y+1/2, -z'
'x+1/2, -y+1/2, z-1/2'

loop_
_atom_site_label
_atom_site_type_symbol
_atom_site_fract_x
_atom_site_fract_y
_atom_site_fract_z
_atom_site_U_iso_or_equiv
_atom_site_adp_type
_atom_site_occupancy
_atom_site_symmetry_multiplicity
_atom_site_calc_flag
_atom_site_refinement_flags
_atom_site_disorder_assembly
_atom_site_disorder_group
Eu1 Eu 0.120452(9) 0.058070(19) 0.451033(13) 0.01917(10) Uani 1 1 d . . .
Zn1 Zn 0.13374(2) 0.24548(4) 0.35847(3) 0.01951(15) Uani 1 1 d . A .
Zn2 Zn 0.117381(19) -0.20218(4) 0.44133(3) 0.01909(15) Uani 1 1 d . A .
C1 C 0.21986(17) 0.3366(4) 0.5082(3) 0.0211(11) Uani 1 1 d . A .
C2 C 0.19364(17) 0.2559(4) 0.5098(3) 0.0201(11) Uani 1 1 d . . .
C3 C 0.20133(17) 0.2276(4) 0.5728(3) 0.0193(11) Uani 1 1 d . A .
C4 C 0.23185(18) 0.2772(4) 0.6309(3) 0.0238(11) Uani 1 1 d . . .
H1 H 0.2356 0.2579 0.6724 0.029 Uiso 1 1 calc R A .
C5 C 0.25713(18) 0.3558(4) 0.6282(3) 0.0266(12) Uani 1 1 d . A .
H2 H 0.2783 0.3899 0.6680 0.032 Uiso 1 1 calc R . .
C6 C 0.25148(18) 0.3840(4) 0.5680(3) 0.0233(11) Uani 1 1 d . . .
H3 H 0.2694 0.4367 0.5670 0.028 Uiso 1 1 calc R A .
O1 O 0.16423(12) 0.2047(3) 0.45715(17) 0.0219(8) Uani 1 1 d . A .
O2 O 0.17523(12) 0.1453(3) 0.56917(18) 0.0231(8) Uani 1 1 d . A .
C7 C 0.1911(2) 0.0902(5) 0.6305(3) 0.0333(14) Uani 1 1 d . . .
H4 H 0.2230 0.0764 0.6513 0.050 Uiso 1 1 calc R A .
H5 H 0.1749 0.0260 0.6208 0.050 Uiso 1 1 calc R . .
H6 H 0.1863 0.1307 0.6610 0.050 Uiso 1 1 calc R . .
C8 C 0.21760(18) 0.3685(4) 0.4475(3) 0.0209(11) Uani 1 1 d . . .
H7 H 0.2415 0.4079 0.4520 0.025 Uiso 1 1 calc R A .
N1 N 0.18518(15) 0.3470(3) 0.3876(2) 0.0215(9) Uani 1 1 d . A .
O3 O 0.19625(13) 0.3797(3) 0.33990(18) 0.0245(8) Uani 1 1 d . . .
C9 C 0.1633(2) 0.4491(4) 0.2917(3) 0.0263(12) Uani 1 1 d . A .
H8 H 0.1728 0.4709 0.2608 0.032 Uiso 1 1 calc R . .
H9 H 0.1628 0.5101 0.3158 0.032 Uiso 1 1 calc R . .
C10 C 0.11675(19) 0.4078(4) 0.2507(3) 0.0261(12) Uani 1 1 d . . .
H10 H 0.1050 0.3961 0.2802 0.031 Uiso 1 1 calc R A .
H11 H 0.0974 0.4584 0.2166 0.031 Uiso 1 1 calc R . .
O4 O 0.11526(13) 0.3144(3) 0.21815(18) 0.0264(9) Uani 1 1 d . A .
N2 N 0.12204(15) 0.2291(3) 0.2603(2) 0.0224(10) Uani 1 1 d . . .
C11 C 0.12433(17) 0.1474(4) 0.2335(3) 0.0212(11) Uani 1 1 d . A .
H12 H 0.1229 0.1524 0.1922 0.025 Uiso 1 1 calc R . .
C12 C 0.12897(17) 0.0473(4) 0.2619(3) 0.0208(11) Uani 1 1 d . . .
C13 C 0.12407(16) 0.0276(4) 0.3160(3) 0.0190(11) Uani 1 1 d . A .
C14 C 0.12520(17) -0.0730(4) 0.3381(3) 0.0197(11) Uani 1 1 d . A .
C15 C 0.13191(17) -0.1543(4) 0.3059(3) 0.0210(11) Uani 1 1 d . . .
C16 C 0.13765(18) -0.1343(4) 0.2520(3) 0.0235(11) Uani 1 1 d . A .
H13 H 0.1426 -0.1888 0.2302 0.028 Uiso 1 1 calc R . .
C17 C 0.13616(18) -0.0363(4) 0.2308(3) 0.0241(12) Uani 1 1 d . A .
H14 H 0.1400 -0.0243 0.1944 0.029 Uiso 1 1 calc R . .
O5 O 0.11767(12) 0.0992(3) 0.35014(17) 0.0210(8) Uani 1 1 d . A .
O6 O 0.11864(13) -0.0830(3) 0.38787(18) 0.0238(8) Uani 1 1 d . A .
C18 C 0.13134(18) -0.2597(4) 0.3227(3) 0.0239(12) Uani 1 1 d . A .
H15 H 0.1368 -0.3086 0.2982 0.029 Uiso 1 1 calc R . .
N3 N 0.12420(15) -0.2938(3) 0.3673(2) 0.0224(10) Uani 1 1 d . . .
O7 O 0.12430(15) -0.4024(3) 0.3649(2) 0.0308(9) Uani 1 1 d . A .
C19 C 0.1109(2) -0.4449(4) 0.4077(3) 0.0286(13) Uani 1 1 d . . .
H16 H 0.1042 -0.5179 0.3972 0.034 Uiso 1 1 calc R A .
H17 H 0.0833 -0.4110 0.3987 0.034 Uiso 1 1 calc R . .
C20 C 0.1466(2) -0.4332(4) 0.4815(3) 0.0286(13) Uani 1 1 d . A .
H18 H 0.1636 -0.4973 0.4982 0.034 Uiso 1 1 calc R . .
H19 H 0.1676 -0.3790 0.4867 0.034 Uiso 1 1 calc R . .
O8 O 0.12756(14) -0.4085(3) 0.5204(2) 0.0291(9) Uani 1 1 d . . .
N4 N 0.11294(15) -0.3060(3) 0.5085(2) 0.0226(10) Uani 1 1 d . A .
C21 C 0.09230(17) -0.2875(4) 0.5389(3) 0.0229(11) Uani 1 1 d . . .
H20 H 0.0876 -0.3432 0.5600 0.027 Uiso 1 1 calc R A .
C22 C 0.07552(17) -0.1896(4) 0.5439(3) 0.0199(11) Uani 1 1 d . A .
C23 C 0.08812(17) -0.0974(4) 0.5281(3) 0.0222(11) Uani 1 1 d . . .
C24 C 0.07256(18) -0.0062(4) 0.5418(3) 0.0216(11) Uani 1 1 d . A .
C25 C 0.04540(18) -0.0069(4) 0.5675(3) 0.0241(12) Uani 1 1 d . . .
H21 H 0.0354 0.0551 0.5756 0.029 Uiso 1 1 calc R A .
C26 C 0.03279(18) -0.0992(4) 0.5813(3) 0.0262(12) Uani 1 1 d . A .
H22 H 0.0138 -0.1005 0.5985 0.031 Uiso 1 1 calc R . .
C27 C 0.04793(17) -0.1883(4) 0.5701(3) 0.0242(12) Uani 1 1 d . . .
H23 H 0.0395 -0.2508 0.5803 0.029 Uiso 1 1 calc R A .
O9 O 0.11432(13) -0.0901(3) 0.5042(2) 0.0261(9) Uani 1 1 d . A .
O10 O 0.08711(13) 0.0801(3) 0.5251(2) 0.0236(8) Uani 1 1 d . A .
C28 C 0.0797(2) 0.1754(4) 0.5483(3) 0.0279(12) Uani 1 1 d . . .
H24 H 0.0477 0.1874 0.5267 0.042 Uiso 1 1 calc R A .
H25 H 0.0932 0.2307 0.5371 0.042 Uiso 1 1 calc R . .
H26 H 0.0933 0.1727 0.5969 0.042 Uiso 1 1 calc R . .
O11 O 0.07996(13) 0.3142(3) 0.3458(2) 0.0301(9) Uani 1 1 d . . .
O12 O 0.07142(14) 0.2036(3) 0.4104(2) 0.0331(10) Uani 1 1 d . A .
C29 C 0.0599(2) 0.2791(5) 0.3735(3) 0.0360(15) Uani 1 1 d . A .
C30 C 0.0179(3) 0.3360(7) 0.3570(5) 0.079(3) Uani 1 1 d . . .
H27 H -0.0071 0.3122 0.3140 0.118 Uiso 1 1 calc R A .
H28 H 0.0222 0.4088 0.3542 0.118 Uiso 1 1 calc R . .
H29 H 0.0114 0.3237 0.3921 0.118 Uiso 1 1 calc R . .
O13 O 0.19401(12) -0.0215(3) 0.50652(19) 0.0234(8) Uani 1 1 d . A .
O14 O 0.18577(12) -0.1917(3) 0.50225(18) 0.0243(8) Uani 1 1 d . . .
C31 C 0.20855(18) -0.1115(4) 0.5150(3) 0.0231(11) Uani 1 1 d . A .
C32 C 0.25778(19) -0.1253(5) 0.5429(3) 0.0346(14) Uani 1 1 d . . .
H30 H 0.2660 -0.1963 0.5559 0.052 Uiso 1 1 calc R A .
H31 H 0.2748 -0.0817 0.5821 0.052 Uiso 1 1 calc R . .
H32 H 0.2644 -0.1069 0.5087 0.052 Uiso 1 1 calc R . .
O15 O 0.04807(12) -0.1914(3) 0.38048(19) 0.0267(9) Uani 1 1 d . . .
O16 O 0.0463(6) -0.0217(9) 0.3866(8) 0.019(3) Uani 0.50 1 d P A 1
C33 C 0.0282(3) -0.1052(8) 0.3642(5) 0.0132(19) Uani 0.50 1 d P A 1
C34 C -0.0205(4) -0.1127(8) 0.3125(6) 0.026(2) Uani 0.50 1 d P A 1
H33 H -0.0341 -0.0452 0.3042 0.038 Uiso 0.50 1 calc PR A 1
H34 H -0.0348 -0.1581 0.3286 0.038 Uiso 0.50 1 calc PR A 1
H35 H -0.0245 -0.1397 0.2709 0.038 Uiso 0.50 1 calc PR A 1
C35 C 0.0143(4) -0.2510(11) 0.3649(7) 0.043(4) Uani 0.50 1 d P A 2
O17 O 0.0187(3) -0.3383(8) 0.3846(6) 0.058(3) Uani 0.50 1 d P A 2
C36 C -0.0319(5) -0.2047(13) 0.3214(10) 0.071(6) Uani 0.50 1 d P A 2
H36 H -0.0478 -0.2082 0.3452 0.106 Uiso 0.50 1 calc PR A 2
H37 H -0.0486 -0.2425 0.2794 0.106 Uiso 0.50 1 calc PR A 2
H38 H -0.0291 -0.1337 0.3119 0.106 Uiso 0.50 1 calc PR A 2
O18 O 0.0401(6) 0.0123(10) 0.3742(9) 0.031(3) Uani 0.50 1 d P B 2
H39 H 0.0401 -0.0513 0.3716 0.046 Uiso 0.50 1 calc PR B 2
C37 C 0.0116(5) 0.0555(11) 0.3066(7) 0.048(4) Uani 0.50 1 d P B 2
H40 H -0.0011 0.1198 0.3097 0.072 Uiso 0.50 1 calc PR B 2
H41 H -0.0125 0.0079 0.2787 0.072 Uiso 0.50 1 calc PR B 2
H42 H 0.0294 0.0674 0.2865 0.072 Uiso 0.50 1 calc PR B 2
O19 O 0.0030(4) -0.3658(7) 0.3314(6) 0.052(3) Uani 0.50 1 d P C -1
H43 H 0.0086 -0.3037 0.3396 0.078 Uiso 0.50 1 calc PR C -1
C38 C -0.0062(8) -0.3876(13) 0.2646(10) 0.073(7) Uani 0.50 1 d P C -1
H44 H -0.0237 -0.3321 0.2343 0.109 Uiso 0.50 1 calc PR C -1
H45 H -0.0231 -0.4510 0.2484 0.109 Uiso 0.50 1 calc PR C -1
H46 H 0.0219 -0.3945 0.2661 0.109 Uiso 0.50 1 calc PR C -1
O20 O -0.0512(4) -0.4070(12) 0.3742(7) 0.178(6) Uani 1 1 d . . .
H47 H -0.0336 -0.4055 0.3605 0.267 Uiso 1 1 calc R . .
C39 C -0.0284(6) -0.4286(16) 0.4400(11) 0.191(10) Uani 1 1 d . . .
H48 H -0.0049 -0.3781 0.4642 0.287 Uiso 1 1 calc R . .
H49 H -0.0151 -0.4962 0.4473 0.287 Uiso 1 1 calc R . .
H50 H -0.0487 -0.4272 0.4565 0.287 Uiso 1 1 calc R . .
O21 O -0.1363(3) -0.3652(4) 0.3211(3) 0.081(2) Uani 1 1 d . . .
H51 H -0.1086 -0.3686 0.3381 0.121 Uiso 1 1 calc R . .
C40 C -0.1483(3) -0.4235(6) 0.3589(4) 0.061(2) Uani 1 1 d . . .
H52 H -0.1345 -0.3948 0.4040 0.092 Uiso 1 1 calc R . .
H53 H -0.1379 -0.4934 0.3619 0.092 Uiso 1 1 calc R . .
H54 H -0.1807 -0.4232 0.3374 0.092 Uiso 1 1 calc R . .
Cl1 Cl 0.26327(7) -0.18275(17) 0.69646(10) 0.0618(6) Uani 1 1 d . . .
Cl2 Cl 0.24238(6) -0.38642(16) 0.64373(10) 0.0573(5) Uani 1 1 d . . .
Cl3 Cl 0.18868(5) -0.28914(13) 0.68707(8) 0.0389(4) Uani 1 1 d . . .
C41 C 0.2199(2) -0.2708(5) 0.6493(3) 0.0346(14) Uani 1 1 d . . .
H55 H 0.1999 -0.2432 0.6032 0.041 Uiso 1 1 calc R . .

loop_
_atom_site_aniso_label
_atom_site_aniso_U_11
_atom_site_aniso_U_22
_atom_site_aniso_U_33
_atom_site_aniso_U_23
_atom_site_aniso_U_13
_atom_site_aniso_U_12
Eu1 0.02054(15) 0.02110(15) 0.01957(16) -0.00224(10) 0.01312(12) -0.00069(10)
Zn1 0.0228(3) 0.0183(3) 0.0199(3) -0.0008(2) 0.0129(3) 0.0006(2)
Zn2 0.0201(3) 0.0161(3) 0.0231(3) -0.0015(2) 0.0128(3) -0.0004(2)
C1 0.017(2) 0.022(3) 0.026(3) 0.001(2) 0.012(2) 0.003(2)
C2 0.018(3) 0.022(3) 0.018(3) -0.002(2) 0.009(2) 0.004(2)
C3 0.018(2) 0.017(2) 0.025(3) -0.002(2) 0.013(2) 0.0018(19)
C4 0.023(3) 0.028(3) 0.021(3) 0.000(2) 0.012(2) 0.002(2)
C5 0.022(3) 0.029(3) 0.024(3) -0.007(2) 0.009(2) -0.002(2)
C6 0.022(3) 0.020(3) 0.029(3) -0.001(2) 0.014(2) 0.003(2)
O1 0.0252(19) 0.0210(19) 0.0162(19) -0.0020(14) 0.0086(16) -0.0041(15)
O2 0.0250(19) 0.027(2) 0.0213(19) -0.0020(15) 0.0147(17) -0.0060(15)
C7 0.034(3) 0.042(4) 0.025(3) 0.008(3) 0.016(3) -0.008(3)
C8 0.025(3) 0.014(2) 0.028(3) 0.000(2) 0.017(2) 0.002(2)
N1 0.024(2) 0.021(2) 0.023(2) 0.0046(18) 0.016(2) 0.0022(18)
O3 0.031(2) 0.0231(19) 0.027(2) 0.0043(16) 0.0208(18) 0.0034(16)
C9 0.039(3) 0.017(3) 0.029(3) 0.007(2) 0.022(3) 0.007(2)
C10 0.034(3) 0.022(3) 0.025(3) 0.006(2) 0.017(3) 0.008(2)
O4 0.039(2) 0.0200(19) 0.022(2) 0.0025(15) 0.0172(18) 0.0012(16)
N2 0.022(2) 0.023(2) 0.020(2) 0.0044(18) 0.010(2) -0.0017(18)
C11 0.021(3) 0.025(3) 0.015(3) -0.004(2) 0.008(2) -0.004(2)
C12 0.016(3) 0.026(3) 0.019(3) -0.005(2) 0.008(2) -0.002(2)
C13 0.015(2) 0.024(3) 0.018(3) -0.007(2) 0.008(2) -0.004(2)
C14 0.015(2) 0.023(3) 0.022(3) -0.006(2) 0.011(2) -0.0022(19)
C15 0.020(3) 0.021(3) 0.021(3) -0.004(2) 0.009(2) 0.001(2)
C16 0.031(3) 0.017(2) 0.025(3) -0.005(2) 0.016(3) 0.004(2)
C17 0.020(3) 0.036(3) 0.019(3) -0.005(2) 0.012(2) 0.000(2)
O5 0.028(2) 0.0172(18) 0.0213(19) -0.0040(14) 0.0158(17) -0.0027(15)
O6 0.033(2) 0.0204(19) 0.020(2) -0.0037(14) 0.0154(18) -0.0019(16)
C18 0.023(3) 0.027(3) 0.023(3) -0.005(2) 0.012(2) 0.000(2)
N3 0.024(2) 0.016(2) 0.025(2) -0.0045(18) 0.011(2) -0.0010(17)
O7 0.048(3) 0.0131(18) 0.039(2) -0.0028(16) 0.029(2) 0.0026(17)
C19 0.036(3) 0.019(3) 0.038(3) -0.005(2) 0.025(3) -0.003(2)
C20 0.032(3) 0.019(3) 0.040(4) 0.005(2) 0.023(3) 0.008(2)
O8 0.038(2) 0.0187(19) 0.040(2) 0.0085(17) 0.027(2) 0.0074(17)
N4 0.020(2) 0.021(2) 0.028(3) 0.0030(18) 0.013(2) 0.0030(18)
C21 0.018(3) 0.025(3) 0.024(3) 0.001(2) 0.010(2) -0.004(2)
C22 0.020(3) 0.020(3) 0.021(3) -0.001(2) 0.012(2) -0.002(2)
C23 0.020(3) 0.029(3) 0.017(3) -0.007(2) 0.010(2) -0.011(2)
C24 0.022(3) 0.021(3) 0.020(3) -0.002(2) 0.011(2) -0.004(2)
C25 0.023(3) 0.031(3) 0.019(3) -0.002(2) 0.011(2) 0.001(2)
C26 0.023(3) 0.035(3) 0.027(3) 0.002(2) 0.017(3) 0.003(2)
C27 0.020(3) 0.030(3) 0.023(3) 0.003(2) 0.012(2) -0.002(2)
O9 0.033(2) 0.0224(19) 0.037(2) -0.0110(16) 0.028(2) -0.0111(16)
O10 0.032(2) 0.0175(18) 0.031(2) -0.0041(15) 0.0231(19) -0.0036(15)
C28 0.032(3) 0.023(3) 0.040(3) -0.002(2) 0.027(3) 0.001(2)
O11 0.031(2) 0.028(2) 0.041(2) 0.0070(18) 0.025(2) 0.0078(17)
O12 0.036(2) 0.035(2) 0.041(3) 0.0085(19) 0.028(2) 0.0079(19)
C29 0.036(3) 0.031(3) 0.054(4) 0.005(3) 0.033(3) 0.007(3)
C30 0.075(6) 0.075(6) 0.130(9) 0.055(6) 0.084(7) 0.048(5)
O13 0.0231(19) 0.0198(19) 0.031(2) -0.0033(16) 0.0168(18) -0.0055(15)
O14 0.024(2) 0.025(2) 0.025(2) -0.0005(15) 0.0136(17) -0.0020(15)
C31 0.023(3) 0.025(3) 0.025(3) -0.001(2) 0.015(2) -0.006(2)
C32 0.024(3) 0.027(3) 0.050(4) 0.003(3) 0.018(3) 0.000(2)
O15 0.0210(19) 0.024(2) 0.031(2) -0.0045(16) 0.0107(17) -0.0020(16)
O16 0.022(6) 0.009(6) 0.020(6) 0.003(5) 0.007(5) 0.010(5)
C33 0.016(5) 0.019(5) 0.010(5) 0.002(4) 0.010(4) 0.001(4)
C34 0.023(6) 0.017(5) 0.027(6) -0.004(4) 0.007(5) 0.007(4)
C35 0.026(6) 0.039(8) 0.051(9) -0.028(6) 0.012(6) -0.004(6)
O17 0.034(6) 0.042(6) 0.081(9) -0.013(6) 0.018(6) -0.012(5)
C36 0.026(7) 0.055(10) 0.097(14) -0.031(9) 0.009(8) 0.001(7)
O18 0.022(6) 0.022(8) 0.040(9) -0.007(6) 0.011(6) 0.009(6)
C37 0.036(8) 0.054(9) 0.039(8) -0.011(6) 0.010(7) 0.013(6)
O19 0.047(6) 0.025(5) 0.061(7) -0.007(5) 0.012(5) -0.004(4)
C38 0.071(15) 0.060(10) 0.050(15) -0.001(8) 0.007(10) -0.009(10)
O20 0.113(8) 0.289(17) 0.153(10) -0.111(11) 0.083(8) -0.094(10)
C39 0.120(16) 0.25(3) 0.18(2) -0.037(18) 0.064(15) 0.034(15)
O21 0.122(6) 0.043(3) 0.076(4) 0.013(3) 0.053(4) -0.011(3)
C40 0.078(6) 0.053(5) 0.060(5) -0.006(4) 0.041(5) -0.010(4)
Cl1 0.0643(13) 0.0707(14) 0.0545(12) -0.0194(10) 0.0342(10) -0.0347(11)
Cl2 0.0484(11) 0.0602(12) 0.0600(12) -0.0059(9) 0.0263(10) 0.0148(9)
Cl3 0.0391(9) 0.0485(9) 0.0331(8) 0.0005(7) 0.0217(7) -0.0022(7)
C41 0.040(4) 0.039(3) 0.028(3) 0.000(3) 0.020(3) 0.000(3)

loop_
_atom_type_symbol
_atom_type_description
_atom_type_scat_dispersion_real
_atom_type_scat_dispersion_imag
_atom_type_scat_source
C C 0.0033 0.0016 'International Tables Vol C Tables 4.2.6.8 and 6.1.1.4'
H H 0.0000 0.0000 'International Tables Vol C Tables 4.2.6.8 and 6.1.1.4'
Eu Eu -0.1578 3.6682 'International Tables Vol C Tables 4.2.6.8 and 6.1.1.4'
N N 0.0061 0.0033 'International Tables Vol C Tables 4.2.6.8 and 6.1.1.4'
O O 0.0106 0.0060 'International Tables Vol C Tables 4.2.6.8 and 6.1.1.4'
Zn Zn 0.2839 1.4301 'International Tables Vol C Tables 4.2.6.8 and 6.1.1.4'
Cl Cl 0.1484 0.1585 'International Tables Vol C Tables 4.2.6.8 and 6.1.1.4'

loop_
_geom_angle_atom_site_label_1
_geom_angle_atom_site_label_2
_geom_angle_atom_site_label_3
_geom_angle
O6 Eu1 O5 65.11(12)
O6 Eu1 O9 72.92(13)
O5 Eu1 O9 137.66(12)
O6 Eu1 O12 126.90(14)
O5 Eu1 O12 77.43(13)
O9 Eu1 O12 127.62(13)
O6 Eu1 O1 117.88(13)
O5 Eu1 O1 64.46(12)
O9 Eu1 O1 148.09(13)
O12 Eu1 O1 72.24(14)
O6 Eu1 O13 70.50(13)
O5 Eu1 O13 95.87(13)
O9 Eu1 O13 74.64(13)
O12 Eu1 O13 152.81(13)
O1 Eu1 O13 81.05(12)
O6 Eu1 O16 67.1(4)
O5 Eu1 O16 90.8(4)
O9 Eu1 O16 67.2(3)
O12 Eu1 O16 77.7(3)
O1 Eu1 O16 144.3(3)
O13 Eu1 O16 129.1(3)
O6 Eu1 O10 130.00(12)
O5 Eu1 O10 148.37(13)
O9 Eu1 O10 62.55(12)
O12 Eu1 O10 71.96(13)
O1 Eu1 O10 111.94(12)
O13 Eu1 O10 115.03(13)
O16 Eu1 O10 75.4(4)
O6 Eu1 O2 139.40(12)
O5 Eu1 O2 124.38(12)
O9 Eu1 O2 91.33(12)
O12 Eu1 O2 92.57(14)
O1 Eu1 O2 60.44(11)
O13 Eu1 O2 69.26(12)
O16 Eu1 O2 140.9(4)
O10 Eu1 O2 65.65(12)
O6 Eu1 C14 20.19(13)
O5 Eu1 C14 45.53(13)
O9 Eu1 C14 92.98(13)
O12 Eu1 C14 115.75(14)
O1 Eu1 C14 99.47(13)
O13 Eu1 C14 73.09(13)
O16 Eu1 C14 76.6(4)
O10 Eu1 C14 148.27(12)
O2 Eu1 C14 139.40(12)
O6 Eu1 Zn2 35.14(9)
O5 Eu1 Zn2 100.23(9)
O9 Eu1 Zn2 37.88(9)
O12 Eu1 Zn2 140.76(11)
O1 Eu1 Zn2 142.54(9)
O13 Eu1 Zn2 66.11(9)
O16 Eu1 Zn2 63.1(2)
O10 Eu1 Zn2 98.47(8)
O2 Eu1 Zn2 118.66(8)
C14 Eu1 Zn2 55.11(10)
O6 Eu1 Zn1 97.60(10)
O5 Eu1 Zn1 33.42(9)
O9 Eu1 Zn1 170.27(9)
O12 Eu1 Zn1 59.76(10)
O1 Eu1 Zn1 35.16(8)
O13 Eu1 Zn1 100.44(9)
O16 Eu1 Zn1 111.6(3)
O10 Eu1 Zn1 127.01(8)
O2 Eu1 Zn1 94.74(8)
C14 Eu1 Zn1 77.47(10)
Zn2 Eu1 Zn1 132.52(2)
O11 Zn1 O5 103.09(16)
O11 Zn1 O1 100.36(16)
O5 Zn1 O1 79.02(14)
O11 Zn1 N1 111.23(17)
O5 Zn1 N1 144.78(16)
O1 Zn1 N1 87.12(16)
O11 Zn1 N2 105.13(17)
O5 Zn1 N2 85.03(16)
O1 Zn1 N2 152.40(16)
N1 Zn1 N2 93.31(17)
O11 Zn1 Eu1 89.01(12)
O5 Zn1 Eu1 41.36(10)
O1 Zn1 Eu1 43.09(10)
N1 Zn1 Eu1 129.67(12)
N2 Zn1 Eu1 126.34(12)
O6 Zn2 O14 88.72(15)
O6 Zn2 O15 85.67(16)
O14 Zn2 O15 172.27(15)
O6 Zn2 O9 85.43(15)
O14 Zn2 O9 86.66(15)
O15 Zn2 O9 87.59(15)
O6 Zn2 N4 168.39(16)
O14 Zn2 N4 92.59(16)
O15 Zn2 N4 91.85(16)
O9 Zn2 N4 83.14(16)
O6 Zn2 N3 83.54(16)
O14 Zn2 N3 90.50(16)
O15 Zn2 N3 94.15(16)
O9 Zn2 N3 168.66(16)
N4 Zn2 N3 107.97(17)
O6 Zn2 Eu1 42.07(10)
O14 Zn2 Eu1 84.42(10)
O15 Zn2 Eu1 87.85(10)
O9 Zn2 Eu1 43.47(10)
N4 Zn2 Eu1 126.59(12)
N3 Zn2 Eu1 125.33(12)
C6 C1 C2 119.4(5)
C6 C1 C8 117.5(5)
C2 C1 C8 123.0(5)
O1 C2 C3 118.4(5)
O1 C2 C1 124.2(5)
C3 C2 C1 117.3(5)
C4 C3 O2 125.1(5)
C4 C3 C2 122.2(5)
O2 C3 C2 112.7(4)
C3 C4 C5 119.6(5)
C3 C4 H1 120.2
C5 C4 H1 120.2
C6 C5 C4 120.1(5)
C6 C5 H2 120.0
C4 C5 H2 120.0
C5 C6 C1 121.4(5)
C5 C6 H3 119.3
C1 C6 H3 119.3
C2 O1 Zn1 128.1(3)
C2 O1 Eu1 128.9(3)
Zn1 O1 Eu1 101.75(14)
C3 O2 C7 115.8(4)
C3 O2 Eu1 119.4(3)
C7 O2 Eu1 120.8(3)
O2 C7 H4 109.5
O2 C7 H5 109.5
H4 C7 H5 109.5
O2 C7 H6 109.5
H4 C7 H6 109.5
H5 C7 H6 109.5
N1 C8 C1 124.5(5)
N1 C8 H7 117.8
C1 C8 H7 117.8
C8 N1 O3 109.6(4)
C8 N1 Zn1 128.5(4)
O3 N1 Zn1 119.5(3)
N1 O3 C9 111.4(4)
O3 C9 C10 115.5(4)
O3 C9 H8 108.4
C10 C9 H8 108.4
O3 C9 H9 108.4
C10 C9 H9 108.4
H8 C9 H9 107.5
O4 C10 C9 111.8(5)
O4 C10 H10 109.3
C9 C10 H10 109.3
O4 C10 H11 109.3
C9 C10 H11 109.3
H10 C10 H11 107.9
N2 O4 C10 110.9(4)
C11 N2 O4 110.6(4)
C11 N2 Zn1 126.6(4)
O4 N2 Zn1 122.5(3)
N2 C11 C12 124.3(5)
N2 C11 H12 117.8
C12 C11 H12 117.8
C13 C12 C17 117.9(5)
C13 C12 C11 123.5(5)
C17 C12 C11 118.5(5)
O5 C13 C12 124.0(5)
O5 C13 C14 115.0(5)
C12 C13 C14 121.0(5)
O6 C14 C15 124.3(5)
O6 C14 C13 115.8(4)
C15 C14 C13 119.8(5)
O6 C14 Eu1 38.3(2)
C15 C14 Eu1 160.8(4)
C13 C14 Eu1 78.4(3)
C14 C15 C16 119.2(5)
C14 C15 C18 123.7(5)
C16 C15 C18 117.0(5)
C17 C16 C15 120.4(5)
C17 C16 H13 119.8
C15 C16 H13 119.8
C16 C17 C12 121.7(5)
C16 C17 H14 119.2
C12 C17 H14 119.2
C13 O5 Zn1 127.9(3)
C13 O5 Eu1 120.5(3)
Zn1 O5 Eu1 105.22(14)
C14 O6 Zn2 134.6(3)
C14 O6 Eu1 121.6(3)
Zn2 O6 Eu1 102.79(15)
N3 C18 C15 126.6(5)
N3 C18 H15 116.7
C15 C18 H15 116.7
C18 N3 O7 108.2(4)
C18 N3 Zn2 126.7(4)
O7 N3 Zn2 125.0(3)
N3 O7 C19 110.8(4)
O7 C19 C20 112.2(5)
O7 C19 H16 109.2
C20 C19 H16 109.2
O7 C19 H17 109.2
C20 C19 H17 109.2
H16 C19 H17 107.9
O8 C20 C19 111.5(5)
O8 C20 H18 109.3
C19 C20 H18 109.3
O8 C20 H19 109.3
C19 C20 H19 109.3
H18 C20 H19 108.0
N4 O8 C20 109.6(4)
C21 N4 O8 108.9(4)
C21 N4 Zn2 124.7(4)
O8 N4 Zn2 126.0(3)
N4 C21 C22 126.1(5)
N4 C21 H20 116.9
C22 C21 H20 116.9
C27 C22 C23 119.7(5)
C27 C22 C21 117.1(5)
C23 C22 C21 123.0(5)
O9 C23 C22 124.6(5)
O9 C23 C24 118.5(5)
C22 C23 C24 116.9(5)
C25 C24 O10 125.3(5)
C25 C24 C23 122.3(5)
O10 C24 C23 112.4(4)
C24 C25 C26 119.5(5)
C24 C25 H21 120.3
C26 C25 H21 120.3
C27 C26 C25 119.7(5)
C27 C26 H22 120.1
C25 C26 H22 120.1
C26 C27 C22 121.9(5)
C26 C27 H23 119.1
C22 C27 H23 119.1
C23 O9 Zn2 123.4(3)
C23 O9 Eu1 124.2(3)
Zn2 O9 Eu1 98.65(15)
C24 O10 C28 115.9(4)
C24 O10 Eu1 117.9(3)
C28 O10 Eu1 126.1(3)
O10 C28 H24 109.5
O10 C28 H25 109.5
H24 C28 H25 109.5
O10 C28 H26 109.5
H24 C28 H26 109.5
H25 C28 H26 109.5
C29 O11 Zn1 120.3(4)
C29 O12 Eu1 144.6(4)
O12 C29 O11 125.7(6)
O12 C29 C30 119.4(6)
O11 C29 C30 115.0(6)
C29 C30 H27 109.5
C29 C30 H28 109.5
H27 C30 H28 109.5
C29 C30 H29 109.5
H27 C30 H29 109.5
H28 C30 H29 109.5
C31 O13 Eu1 135.6(3)
C31 O14 Zn2 125.9(4)
O14 C31 O13 126.2(5)
O14 C31 C32 116.5(5)
O13 C31 C32 117.4(5)
C31 C32 H30 109.5
C31 C32 H31 109.5
H30 C32 H31 109.5
C31 C32 H32 109.5
H30 C32 H32 109.5
H31 C32 H32 109.5
C33 O15 C35 100.0(8)
C33 O15 Zn2 121.6(5)
C35 O15 Zn2 135.8(7)
C33 O16 Eu1 141.5(9)
O16 C33 O15 125.3(10)
O16 C33 C34 121.2(10)
O15 C33 C34 113.4(8)
O17 C35 O15 123.1(12)
O17 C35 C36 120.5(13)
O15 C35 C36 116.4(13)
C35 C36 H36 109.5
C35 C36 H37 109.5
H36 C36 H37 109.5
C35 C36 H38 109.5
H36 C36 H38 109.5
H37 C36 H38 109.5
C37 O18 H39 109.5
O18 C37 H40 109.5
O18 C37 H41 109.5
H40 C37 H41 109.5
O18 C37 H42 109.5
H40 C37 H42 109.5
H41 C37 H42 109.5
C39 O20 H47 109.5
O20 C39 H48 109.5
O20 C39 H49 109.5
H48 C39 H49 109.5
O20 C39 H50 109.5
H48 C39 H50 109.5
H49 C39 H50 109.5
C40 O21 H51 109.5
O21 C40 H52 109.5
O21 C40 H53 109.5
H52 C40 H53 109.5
O21 C40 H54 109.5
H52 C40 H54 109.5
H53 C40 H54 109.5
Cl2 C41 Cl3 110.3(4)
Cl2 C41 Cl1 109.9(4)
Cl3 C41 Cl1 109.9(3)
Cl2 C41 H55 108.9
Cl3 C41 H55 108.9
Cl1 C41 H55 108.9

loop_
_geom_bond_atom_site_label_1
_geom_bond_atom_site_label_2
_geom_bond_distance
Eu1 O6 2.362(4)
Eu1 O5 2.388(4)
Eu1 O9 2.392(4)
Eu1 O12 2.420(4)
Eu1 O1 2.433(4)
Eu1 O13 2.448(4)
Eu1 O16 2.467(18)
Eu1 O10 2.587(4)
Eu1 O2 2.670(4)
Eu1 C14 3.250(5)
Eu1 Zn2 3.4369(14)
Eu1 Zn1 3.4873(11)
Zn1 O11 1.983(4)
Zn1 O5 1.990(4)
Zn1 O1 2.051(4)
Zn1 N1 2.063(4)
Zn1 N2 2.134(5)
Zn2 O6 2.029(4)
Zn2 O14 2.066(4)
Zn2 O15 2.093(4)
Zn2 O9 2.134(4)
Zn2 N4 2.159(4)
Zn2 N3 2.237(4)
C1 C6 1.401(8)
C1 C2 1.426(7)
C1 C8 1.452(7)
C2 O1 1.310(6)
C2 C3 1.410(7)
C3 C4 1.381(7)
C3 O2 1.397(6)
C4 C5 1.392(8)
C4 H1 0.9500
C5 C6 1.374(8)
C5 H2 0.9500
C6 H3 0.9500
O2 C7 1.439(7)
C7 H4 0.9800
C7 H5 0.9800
C7 H6 0.9800
C8 N1 1.296(7)
C8 H7 0.9500
N1 O3 1.436(5)
O3 C9 1.445(6)
C9 C10 1.504(8)
C9 H8 0.9900
C9 H9 0.9900
C10 O4 1.437(6)
C10 H10 0.9900
C10 H11 0.9900
O4 N2 1.433(6)
N2 C11 1.272(7)
C11 C12 1.450(7)
C11 H12 0.9500
C12 C13 1.397(7)
C12 C17 1.419(7)
C13 O5 1.335(6)
C13 C14 1.418(7)
C14 O6 1.316(7)
C14 C15 1.403(7)
C15 C16 1.413(8)
C15 C18 1.447(8)
C16 C17 1.376(8)
C16 H13 0.9500
C17 H14 0.9500
C18 N3 1.283(7)
C18 H15 0.9500
N3 O7 1.433(6)
O7 C19 1.435(7)
C19 C20 1.525(9)
C19 H16 0.9900
C19 H17 0.9900
C20 O8 1.432(7)
C20 H18 0.9900
C20 H19 0.9900
O8 N4 1.422(6)
N4 C21 1.287(7)
C21 C22 1.451(7)
C21 H20 0.9500
C22 C27 1.404(7)
C22 C23 1.411(7)
C23 O9 1.317(6)
C23 C24 1.429(8)
C24 C25 1.380(8)
C24 O10 1.388(6)
C25 C26 1.393(8)
C25 H21 0.9500
C26 C27 1.374(8)
C26 H22 0.9500
C27 H23 0.9500
O10 C28 1.449(6)
C28 H24 0.9800
C28 H25 0.9800
C28 H26 0.9800
O11 C29 1.278(7)
O12 C29 1.241(7)
C29 C30 1.522(9)
C30 H27 0.9800
C30 H28 0.9800
C30 H29 0.9800
O13 C31 1.267(7)
O14 C31 1.266(6)
C31 C32 1.514(8)
C32 H30 0.9800
C32 H31 0.9800
C32 H32 0.9800
O15 C33 1.285(11)
O15 C35 1.309(14)
O16 C33 1.24(2)
C33 C34 1.500(14)
C34 H33 0.9800
C34 H34 0.9800
C34 H35 0.9800
C35 O17 1.221(18)
C35 C36 1.527(19)
C36 H36 0.9800
C36 H37 0.9800
C36 H38 0.9800
O18 C37 1.48(2)
O18 H39 0.8400
C37 H40 0.9800
C37 H41 0.9800
C37 H42 0.9800
O19 C38 1.46(2)
O19 H43 0.8400
C38 H44 0.9800
C38 H45 0.9800
C38 H46 0.9800
O20 C39 1.35(2)
O20 H47 0.8400
C39 H48 0.9800
C39 H49 0.9800
C39 H50 0.9800
O21 C40 1.402(10)
O21 H51 0.8400
C40 H52 0.9800
C40 H53 0.9800
C40 H54 0.9800
Cl1 C41 1.771(7)
Cl2 C41 1.756(7)
Cl3 C41 1.763(6)
C41 H55 1.0000

loop_
_geom_torsion_atom_site_label_1
_geom_torsion_atom_site_label_2
_geom_torsion_atom_site_label_3
_geom_torsion_atom_site_label_4
_geom_torsion
O6 Eu1 Zn1 O11 124.59(16)
O5 Eu1 Zn1 O11 111.2(2)
O9 Eu1 Zn1 O11 137.4(6)
O12 Eu1 Zn1 O11 -3.97(17)
O1 Eu1 Zn1 O11 -106.4(2)
O13 Eu1 Zn1 O11 -163.94(15)
O16 Eu1 Zn1 O11 56.3(4)
O10 Eu1 Zn1 O11 -31.29(17)
O2 Eu1 Zn1 O11 -94.18(15)
C14 Eu1 Zn1 O11 126.17(16)
Zn2 Eu1 Zn1 O11 129.00(12)
O6 Eu1 Zn1 O5 13.34(19)
O9 Eu1 Zn1 O5 26.1(6)
O12 Eu1 Zn1 O5 -115.2(2)
O1 Eu1 Zn1 O5 142.4(2)
O13 Eu1 Zn1 O5 84.81(18)
O16 Eu1 Zn1 O5 -54.9(4)
O10 Eu1 Zn1 O5 -142.5(2)
O2 Eu1 Zn1 O5 154.57(18)
C14 Eu1 Zn1 O5 14.93(19)
Zn2 Eu1 Zn1 O5 17.76(16)
O6 Eu1 Zn1 O1 -129.05(18)
O5 Eu1 Zn1 O1 -142.4(2)
O9 Eu1 Zn1 O1 -116.3(6)
O12 Eu1 Zn1 O1 102.4(2)
O13 Eu1 Zn1 O1 -57.57(18)
O16 Eu1 Zn1 O1 162.7(4)
O10 Eu1 Zn1 O1 75.08(19)
O2 Eu1 Zn1 O1 12.18(17)
C14 Eu1 Zn1 O1 -127.46(18)
Zn2 Eu1 Zn1 O1 -124.63(15)
O6 Eu1 Zn1 N1 -118.27(18)
O5 Eu1 Zn1 N1 -131.6(2)
O9 Eu1 Zn1 N1 -105.5(6)
O12 Eu1 Zn1 N1 113.2(2)
O1 Eu1 Zn1 N1 10.8(2)
O13 Eu1 Zn1 N1 -46.80(18)
O16 Eu1 Zn1 N1 173.4(4)
O10 Eu1 Zn1 N1 85.86(19)
O2 Eu1 Zn1 N1 22.96(18)
C14 Eu1 Zn1 N1 -116.68(18)
Zn2 Eu1 Zn1 N1 -113.85(16)
O6 Eu1 Zn1 N2 16.44(18)
O5 Eu1 Zn1 N2 3.1(2)
O9 Eu1 Zn1 N2 29.2(6)
O12 Eu1 Zn1 N2 -112.1(2)
O1 Eu1 Zn1 N2 145.5(2)
O13 Eu1 Zn1 N2 87.91(18)
O16 Eu1 Zn1 N2 -51.8(4)
O10 Eu1 Zn1 N2 -139.43(19)
O2 Eu1 Zn1 N2 157.67(17)
C14 Eu1 Zn1 N2 18.03(18)
Zn2 Eu1 Zn1 N2 20.86(16)
O5 Eu1 Zn2 O6 2.21(19)
O9 Eu1 Zn2 O6 174.7(2)
O12 Eu1 Zn2 O6 84.8(2)
O1 Eu1 Zn2 O6 -58.8(2)
O13 Eu1 Zn2 O6 -89.73(19)
O16 Eu1 Zn2 O6 87.8(5)
O10 Eu1 Zn2 O6 156.58(19)
O2 Eu1 Zn2 O6 -136.61(19)
C14 Eu1 Zn2 O6 -4.3(2)
Zn1 Eu1 Zn2 O6 -7.62(17)
O6 Eu1 Zn2 O14 94.3(2)
O5 Eu1 Zn2 O14 96.50(14)
O9 Eu1 Zn2 O14 -91.03(19)
O12 Eu1 Zn2 O14 179.10(18)
O1 Eu1 Zn2 O14 35.50(17)
O13 Eu1 Zn2 O14 4.57(14)
O16 Eu1 Zn2 O14 -177.9(4)
O10 Eu1 Zn2 O14 -109.13(14)
O2 Eu1 Zn2 O14 -42.31(14)
C14 Eu1 Zn2 O14 90.04(15)
Zn1 Eu1 Zn2 O14 86.67(11)
O6 Eu1 Zn2 O15 -85.9(2)
O5 Eu1 Zn2 O15 -83.70(14)
O9 Eu1 Zn2 O15 88.76(19)
O12 Eu1 Zn2 O15 -1.10(19)
O1 Eu1 Zn2 O15 -144.70(17)
O13 Eu1 Zn2 O15 -175.64(15)
O16 Eu1 Zn2 O15 1.9(4)
O10 Eu1 Zn2 O15 70.67(14)
O2 Eu1 Zn2 O15 137.48(14)
C14 Eu1 Zn2 O15 -90.17(16)
Zn1 Eu1 Zn2 O15 -93.53(11)
O6 Eu1 Zn2 O9 -174.7(2)
O5 Eu1 Zn2 O9 -172.47(18)
O12 Eu1 Zn2 O9 -89.9(2)
O1 Eu1 Zn2 O9 126.5(2)
O13 Eu1 Zn2 O9 95.60(19)
O16 Eu1 Zn2 O9 -86.9(5)
O10 Eu1 Zn2 O9 -18.09(18)
O2 Eu1 Zn2 O9 48.72(18)
C14 Eu1 Zn2 O9 -178.93(19)
Zn1 Eu1 Zn2 O9 177.71(16)
O6 Eu1 Zn2 N4 -176.6(2)
O5 Eu1 Zn2 N4 -174.42(17)
O9 Eu1 Zn2 N4 -1.9(2)
O12 Eu1 Zn2 N4 -91.8(2)
O1 Eu1 Zn2 N4 124.6(2)
O13 Eu1 Zn2 N4 93.65(18)
O16 Eu1 Zn2 N4 -88.8(5)
O10 Eu1 Zn2 N4 -20.04(17)
O2 Eu1 Zn2 N4 46.77(17)
C14 Eu1 Zn2 N4 179.12(19)
Zn1 Eu1 Zn2 N4 175.76(15)
O6 Eu1 Zn2 N3 7.7(2)
O5 Eu1 Zn2 N3 9.86(17)
O9 Eu1 Zn2 N3 -177.7(2)
O12 Eu1 Zn2 N3 92.5(2)
O1 Eu1 Zn2 N3 -51.1(2)
O13 Eu1 Zn2 N3 -82.07(17)
O16 Eu1 Zn2 N3 95.5(5)
O10 Eu1 Zn2 N3 164.23(17)
O2 Eu1 Zn2 N3 -128.95(17)
C14 Eu1 Zn2 N3 3.40(18)
Zn1 Eu1 Zn2 N3 0.03(15)
C6 C1 C2 O1 -177.7(5)
C8 C1 C2 O1 -2.0(8)
C6 C1 C2 C3 -0.3(7)
C8 C1 C2 C3 175.5(5)
O1 C2 C3 C4 179.7(5)
C1 C2 C3 C4 2.1(7)
O1 C2 C3 O2 0.0(7)
C1 C2 C3 O2 -177.6(4)
O2 C3 C4 C5 177.5(5)
C2 C3 C4 C5 -2.2(8)
C3 C4 C5 C6 0.4(8)
C4 C5 C6 C1 1.4(8)
C2 C1 C6 C5 -1.5(8)
C8 C1 C6 C5 -177.4(5)
C3 C2 O1 Zn1 163.1(3)
C1 C2 O1 Zn1 -19.5(7)
C3 C2 O1 Eu1 -2.2(7)
C1 C2 O1 Eu1 175.2(4)
O11 Zn1 O1 C2 -91.1(4)
O5 Zn1 O1 C2 167.4(4)
N1 Zn1 O1 C2 19.9(4)
N2 Zn1 O1 C2 111.6(5)
Eu1 Zn1 O1 C2 -168.3(5)
O11 Zn1 O1 Eu1 77.22(17)
O5 Zn1 O1 Eu1 -24.26(14)
N1 Zn1 O1 Eu1 -171.71(17)
N2 Zn1 O1 Eu1 -80.1(4)
O6 Eu1 O1 C2 -131.2(4)
O5 Eu1 O1 C2 -169.9(4)
O9 Eu1 O1 C2 -28.4(5)
O12 Eu1 O1 C2 105.8(4)
O13 Eu1 O1 C2 -69.0(4)
O16 Eu1 O1 C2 139.9(7)
O10 Eu1 O1 C2 44.5(4)
O2 Eu1 O1 C2 2.2(4)
C14 Eu1 O1 C2 -140.0(4)
Zn2 Eu1 O1 C2 -97.4(4)
Zn1 Eu1 O1 C2 168.2(5)
O6 Eu1 O1 Zn1 60.57(19)
O5 Eu1 O1 Zn1 21.87(13)
O9 Eu1 O1 Zn1 163.35(17)
O12 Eu1 O1 Zn1 -62.37(15)
O13 Eu1 O1 Zn1 122.82(16)
O16 Eu1 O1 Zn1 -28.3(7)
O10 Eu1 O1 Zn1 -123.71(15)
O2 Eu1 O1 Zn1 -166.0(2)
C14 Eu1 O1 Zn1 51.78(17)
Zn2 Eu1 O1 Zn1 94.41(16)
C4 C3 O2 C7 -20.3(7)
C2 C3 O2 C7 159.4(5)
C4 C3 O2 Eu1 -177.9(4)
C2 C3 O2 Eu1 1.8(5)
O6 Eu1 O2 C3 97.5(4)
O5 Eu1 O2 C3 6.7(4)
O9 Eu1 O2 C3 162.4(3)
O12 Eu1 O2 C3 -69.8(3)
O1 Eu1 O2 C3 -1.9(3)
O13 Eu1 O2 C3 89.4(3)
O16 Eu1 O2 C3 -143.4(4)
O10 Eu1 O2 C3 -138.7(4)
C14 Eu1 O2 C3 66.3(4)
Zn2 Eu1 O2 C3 134.9(3)
Zn1 Eu1 O2 C3 -10.0(3)
O6 Eu1 O2 C7 -59.0(4)
O5 Eu1 O2 C7 -149.8(4)
O9 Eu1 O2 C7 5.9(4)
O12 Eu1 O2 C7 133.7(4)
O1 Eu1 O2 C7 -158.4(4)
O13 Eu1 O2 C7 -67.1(4)
O16 Eu1 O2 C7 60.1(5)
O10 Eu1 O2 C7 64.8(4)
C14 Eu1 O2 C7 -90.2(4)
Zn2 Eu1 O2 C7 -21.6(4)
Zn1 Eu1 O2 C7 -166.5(4)
C6 C1 C8 N1 -166.1(5)
C2 C1 C8 N1 18.1(8)
C1 C8 N1 O3 -173.1(4)
C1 C8 N1 Zn1 -11.1(7)
O11 Zn1 N1 C8 95.2(5)
O5 Zn1 N1 C8 -71.1(5)
O1 Zn1 N1 C8 -4.8(4)
N2 Zn1 N1 C8 -157.2(5)
Eu1 Zn1 N1 C8 -12.2(5)
O11 Zn1 N1 O3 -104.4(3)
O5 Zn1 N1 O3 89.3(4)
O1 Zn1 N1 O3 155.6(3)
N2 Zn1 N1 O3 3.2(3)
Eu1 Zn1 N1 O3 148.2(3)
C8 N1 O3 C9 -123.0(5)
Zn1 N1 O3 C9 73.2(4)
N1 O3 C9 C10 -59.8(6)
O3 C9 C10 O4 -53.7(6)
C9 C10 O4 N2 88.8(5)
C10 O4 N2 C11 -174.7(5)
C10 O4 N2 Zn1 -1.0(5)
O11 Zn1 N2 C11 -126.8(5)
O5 Zn1 N2 C11 -24.5(5)
O1 Zn1 N2 C11 30.1(7)
N1 Zn1 N2 C11 120.2(5)
Eu1 Zn1 N2 C11 -26.6(5)
O11 Zn1 N2 O4 60.6(4)
O5 Zn1 N2 O4 162.9(4)
O1 Zn1 N2 O4 -142.5(3)
N1 Zn1 N2 O4 -52.4(4)
Eu1 Zn1 N2 O4 160.8(3)
O4 N2 C11 C12 -177.0(5)
Zn1 N2 C11 C12 9.6(8)
N2 C11 C12 C13 11.0(8)
N2 C11 C12 C17 -173.0(5)
C17 C12 C13 O5 179.2(5)
C11 C12 C13 O5 -4.8(8)
C17 C12 C13 C14 -1.5(7)
C11 C12 C13 C14 174.6(5)
O5 C13 C14 O6 1.8(7)
C12 C13 C14 O6 -177.6(5)
O5 C13 C14 C15 -179.7(4)
C12 C13 C14 C15 0.8(8)
O5 C13 C14 Eu1 -6.2(4)
C12 C13 C14 Eu1 174.4(5)
O5 Eu1 C14 O6 -164.0(4)
O9 Eu1 C14 O6 6.4(4)
O12 Eu1 C14 O6 -128.3(4)
O1 Eu1 C14 O6 157.0(4)
O13 Eu1 C14 O6 79.4(4)
O16 Eu1 C14 O6 -59.3(4)
O10 Eu1 C14 O6 -31.0(5)
O2 Eu1 C14 O6 102.0(4)
Zn2 Eu1 C14 O6 7.1(3)
Zn1 Eu1 C14 O6 -175.4(4)
O6 Eu1 C14 C15 -28.9(10)
O5 Eu1 C14 C15 167.1(12)
O9 Eu1 C14 C15 -22.5(11)
O12 Eu1 C14 C15 -157.2(11)
O1 Eu1 C14 C15 128.0(11)
O13 Eu1 C14 C15 50.5(11)
O16 Eu1 C14 C15 -88.2(11)
O10 Eu1 C14 C15 -59.9(12)
O2 Eu1 C14 C15 73.1(11)
Zn2 Eu1 C14 C15 -21.8(10)
Zn1 Eu1 C14 C15 155.6(11)
O6 Eu1 C14 C13 168.4(6)
O5 Eu1 C14 C13 4.4(3)
O9 Eu1 C14 C13 174.8(3)
O12 Eu1 C14 C13 40.1(3)
O1 Eu1 C14 C13 -34.7(3)
O13 Eu1 C14 C13 -112.2(3)
O16 Eu1 C14 C13 109.1(4)
O10 Eu1 C14 C13 137.3(3)
O2 Eu1 C14 C13 -89.6(3)
Zn2 Eu1 C14 C13 175.5(3)
Zn1 Eu1 C14 C13 -7.1(3)
O6 C14 C15 C16 178.6(5)
C13 C14 C15 C16 0.3(8)
Eu1 C14 C15 C16 -160.1(8)
O6 C14 C15 C18 1.6(8)
C13 C14 C15 C18 -176.8(5)
Eu1 C14 C15 C18 22.8(14)
C14 C15 C16 C17 -0.7(8)
C18 C15 C16 C17 176.5(5)
C15 C16 C17 C12 0.1(8)
C13 C12 C17 C16 1.0(8)
C11 C12 C17 C16 -175.2(5)
C12 C13 O5 Zn1 -23.3(7)
C14 C13 O5 Zn1 157.3(4)
C12 C13 O5 Eu1 -171.0(4)
C14 C13 O5 Eu1 9.6(6)
O11 Zn1 O5 C13 135.5(4)
O1 Zn1 O5 C13 -126.3(4)
N1 Zn1 O5 C13 -57.6(5)
N2 Zn1 O5 C13 31.1(4)
Eu1 Zn1 O5 C13 -151.4(5)
O11 Zn1 O5 Eu1 -73.09(18)
O1 Zn1 O5 Eu1 25.13(15)
N1 Zn1 O5 Eu1 93.8(3)
N2 Zn1 O5 Eu1 -177.49(18)
O6 Eu1 O5 C13 -11.3(3)
O9 Eu1 O5 C13 -19.6(4)
O12 Eu1 O5 C13 -152.7(4)
O1 Eu1 O5 C13 131.1(4)
O13 Eu1 O5 C13 54.0(4)
O16 Eu1 O5 C13 -75.5(4)
O10 Eu1 O5 C13 -138.1(3)
O2 Eu1 O5 C13 122.8(3)
C14 Eu1 O5 C13 -5.3(3)
Zn2 Eu1 O5 C13 -12.7(4)
Zn1 Eu1 O5 C13 154.1(4)
O6 Eu1 O5 Zn1 -165.4(2)
O9 Eu1 O5 Zn1 -173.66(15)
O12 Eu1 O5 Zn1 53.20(17)
O1 Eu1 O5 Zn1 -22.92(14)
O13 Eu1 O5 Zn1 -100.07(16)
O16 Eu1 O5 Zn1 130.4(3)
O10 Eu1 O5 Zn1 67.9(3)
O2 Eu1 O5 Zn1 -31.2(2)
C14 Eu1 O5 Zn1 -159.4(3)
Zn2 Eu1 O5 Zn1 -166.80(12)
C15 C14 O6 Zn2 2.9(8)
C13 C14 O6 Zn2 -178.7(3)
Eu1 C14 O6 Zn2 -166.0(6)
C15 C14 O6 Eu1 168.9(4)
C13 C14 O6 Eu1 -12.7(6)
O14 Zn2 O6 C14 84.7(5)
O15 Zn2 O6 C14 -100.6(5)
O9 Zn2 O6 C14 171.5(5)
N4 Zn2 O6 C14 -179(28)
N3 Zn2 O6 C14 -5.9(5)
Eu1 Zn2 O6 C14 167.8(6)
O14 Zn2 O6 Eu1 -83.08(16)
O15 Zn2 O6 Eu1 91.60(16)
O9 Zn2 O6 Eu1 3.67(15)
N4 Zn2 O6 Eu1 13.6(9)
N3 Zn2 O6 Eu1 -173.72(18)
O5 Eu1 O6 C14 12.5(4)
O9 Eu1 O6 C14 -173.3(4)
O12 Eu1 O6 C14 62.1(4)
O1 Eu1 O6 C14 -25.9(4)
O13 Eu1 O6 C14 -93.9(4)
O16 Eu1 O6 C14 114.8(5)
O10 Eu1 O6 C14 159.3(3)
O2 Eu1 O6 C14 -102.0(4)
Zn2 Eu1 O6 C14 -169.8(5)
Zn1 Eu1 O6 C14 4.5(4)
O5 Eu1 O6 Zn2 -177.6(2)
O9 Eu1 O6 Zn2 -3.42(14)
O12 Eu1 O6 Zn2 -128.02(16)
O1 Eu1 O6 Zn2 143.95(14)
O13 Eu1 O6 Zn2 75.91(16)
O16 Eu1 O6 Zn2 -75.4(3)
O10 Eu1 O6 Zn2 -30.9(2)
O2 Eu1 O6 Zn2 67.9(2)
C14 Eu1 O6 Zn2 169.8(5)
Zn1 Eu1 O6 Zn2 174.34(12)
C14 C15 C18 N3 1.1(9)
C16 C15 C18 N3 -176.0(5)
C15 C18 N3 O7 177.0(5)
C15 C18 N3 Zn2 -7.0(8)
O6 Zn2 N3 C18 7.6(5)
O14 Zn2 N3 C18 -81.0(5)
O15 Zn2 N3 C18 92.8(5)
O9 Zn2 N3 C18 -5.7(11)
N4 Zn2 N3 C18 -173.9(4)
Eu1 Zn2 N3 C18 2.5(5)
O6 Zn2 N3 O7 -176.9(4)
O14 Zn2 N3 O7 94.4(4)
O15 Zn2 N3 O7 -91.8(4)
O9 Zn2 N3 O7 169.7(7)
N4 Zn2 N3 O7 1.5(4)
Eu1 Zn2 N3 O7 177.9(3)
C18 N3 O7 C19 -172.6(5)
Zn2 N3 O7 C19 11.2(6)
N3 O7 C19 C20 -72.4(6)
O7 C19 C20 O8 140.4(4)
C19 C20 O8 N4 -73.6(5)
C20 O8 N4 C21 174.2(5)
C20 O8 N4 Zn2 0.8(6)
O6 Zn2 N4 C21 21.0(11)
O14 Zn2 N4 C21 117.3(4)
O15 Zn2 N4 C21 -56.4(5)
O9 Zn2 N4 C21 30.9(4)
N3 Zn2 N4 C21 -151.4(4)
Eu1 Zn2 N4 C21 32.3(5)
O6 Zn2 N4 O8 -166.7(7)
O14 Zn2 N4 O8 -70.4(4)
O15 Zn2 N4 O8 115.9(4)
O9 Zn2 N4 O8 -156.7(4)
N3 Zn2 N4 O8 20.9(4)
Eu1 Zn2 N4 O8 -155.4(3)
O8 N4 C21 C22 174.5(5)
Zn2 N4 C21 C22 -12.1(8)
N4 C21 C22 C27 170.3(5)
N4 C21 C22 C23 -14.1(9)
C27 C22 C23 O9 179.0(5)
C21 C22 C23 O9 3.5(8)
C27 C22 C23 C24 1.7(8)
C21 C22 C23 C24 -173.8(5)
O9 C23 C24 C25 -179.3(5)
C22 C23 C24 C25 -1.8(8)
O9 C23 C24 O10 1.9(7)
C22 C23 C24 O10 179.4(5)
O10 C24 C25 C26 179.2(5)
C23 C24 C25 C26 0.6(8)
C24 C25 C26 C27 0.8(8)
C25 C26 C27 C22 -0.9(8)
C23 C22 C27 C26 -0.4(8)
C21 C22 C27 C26 175.4(5)
C22 C23 O9 Zn2 31.5(7)
C24 C23 O9 Zn2 -151.3(4)
C22 C23 O9 Eu1 163.2(4)
C24 C23 O9 Eu1 -19.6(6)
O6 Zn2 O9 C23 137.8(4)
O14 Zn2 O9 C23 -133.2(4)
O15 Zn2 O9 C23 51.9(4)
N4 Zn2 O9 C23 -40.2(4)
N3 Zn2 O9 C23 151.1(7)
Eu1 Zn2 O9 C23 141.3(5)
O6 Zn2 O9 Eu1 -3.58(15)
O14 Zn2 O9 Eu1 85.41(15)
O15 Zn2 O9 Eu1 -89.42(16)
N4 Zn2 O9 Eu1 178.42(17)
N3 Zn2 O9 Eu1 9.7(9)
O6 Eu1 O9 C23 -137.7(4)
O5 Eu1 O9 C23 -129.9(4)
O12 Eu1 O9 C23 -13.9(5)
O1 Eu1 O9 C23 106.7(4)
O13 Eu1 O9 C23 148.4(4)
O16 Eu1 O9 C23 -66.0(5)
O10 Eu1 O9 C23 18.8(4)
O2 Eu1 O9 C23 80.3(4)
C14 Eu1 O9 C23 -140.0(4)
Zn2 Eu1 O9 C23 -140.9(5)
Zn1 Eu1 O9 C23 -151.0(4)
O6 Eu1 O9 Zn2 3.20(13)
O5 Eu1 O9 Zn2 11.0(3)
O12 Eu1 O9 Zn2 127.00(16)
O1 Eu1 O9 Zn2 -112.4(2)
O13 Eu1 O9 Zn2 -70.68(15)
O16 Eu1 O9 Zn2 75.0(4)
O10 Eu1 O9 Zn2 159.7(2)
O2 Eu1 O9 Zn2 -138.73(15)
C14 Eu1 O9 Zn2 0.88(16)
Zn1 Eu1 O9 Zn2 -10.1(7)
C25 C24 O10 C28 12.0(8)
C23 C24 O10 C28 -169.3(5)
C25 C24 O10 Eu1 -164.7(4)
C23 C24 O10 Eu1 14.0(5)
O6 Eu1 O10 C24 13.2(4)
O5 Eu1 O10 C24 121.6(4)
O9 Eu1 O10 C24 -16.6(3)
O12 Eu1 O10 C24 136.6(4)
O1 Eu1 O10 C24 -161.9(3)
O13 Eu1 O10 C24 -71.7(4)
O16 Eu1 O10 C24 55.0(4)
O2 Eu1 O10 C24 -121.9(4)
C14 Eu1 O10 C24 26.6(5)
Zn2 Eu1 O10 C24 -4.2(4)
Zn1 Eu1 O10 C24 161.3(3)
O6 Eu1 O10 C28 -163.1(4)
O5 Eu1 O10 C28 -54.8(5)
O9 Eu1 O10 C28 167.1(4)
O12 Eu1 O10 C28 -39.7(4)
O1 Eu1 O10 C28 21.8(4)
O13 Eu1 O10 C28 112.0(4)
O16 Eu1 O10 C28 -121.3(5)
O2 Eu1 O10 C28 61.8(4)
C14 Eu1 O10 C28 -149.7(4)
Zn2 Eu1 O10 C28 179.5(4)
Zn1 Eu1 O10 C28 -15.0(4)
O5 Zn1 O11 C29 42.4(5)
O1 Zn1 O11 C29 -38.6(5)
N1 Zn1 O11 C29 -129.6(5)
N2 Zn1 O11 C29 130.7(5)
Eu1 Zn1 O11 C29 3.1(5)
O6 Eu1 O12 C29 -66.1(8)
O5 Eu1 O12 C29 -21.0(8)
O9 Eu1 O12 C29 -162.7(7)
O1 Eu1 O12 C29 45.8(8)
O13 Eu1 O12 C29 57.1(9)
O16 Eu1 O12 C29 -114.6(9)
O10 Eu1 O12 C29 167.0(8)
O2 Eu1 O12 C29 103.6(8)
C14 Eu1 O12 C29 -46.3(8)
Zn2 Eu1 O12 C29 -111.9(7)
Zn1 Eu1 O12 C29 9.7(7)
Eu1 O12 C29 O11 -11.0(13)
Eu1 O12 C29 C30 167.4(7)
Zn1 O11 C29 O12 1.3(9)
Zn1 O11 C29 C30 -177.2(6)
O6 Eu1 O13 C31 -37.0(5)
O5 Eu1 O13 C31 -97.9(5)
O9 Eu1 O13 C31 40.0(5)
O12 Eu1 O13 C31 -171.8(4)
O1 Eu1 O13 C31 -160.9(5)
O16 Eu1 O13 C31 -2.2(7)
O10 Eu1 O13 C31 89.0(5)
O2 Eu1 O13 C31 137.4(5)
C14 Eu1 O13 C31 -58.1(5)
Zn2 Eu1 O13 C31 0.7(4)
Zn1 Eu1 O13 C31 -131.4(5)
O6 Zn2 O14 C31 29.2(4)
O15 Zn2 O14 C31 -14.3(13)
O9 Zn2 O14 C31 -56.3(4)
N4 Zn2 O14 C31 -139.2(4)
N3 Zn2 O14 C31 112.7(4)
Eu1 Zn2 O14 C31 -12.7(4)
Zn2 O14 C31 O13 17.9(8)
Zn2 O14 C31 C32 -162.1(4)
Eu1 O13 C31 O14 -10.6(9)
Eu1 O13 C31 C32 169.4(4)
O6 Zn2 O15 C33 -40.8(6)
O14 Zn2 O15 C33 2.8(14)
O9 Zn2 O15 C33 44.8(6)
N4 Zn2 O15 C33 127.8(6)
N3 Zn2 O15 C33 -124.0(6)
Eu1 Zn2 O15 C33 1.3(5)
O6 Zn2 O15 C35 161.8(9)
O14 Zn2 O15 C35 -154.6(12)
O9 Zn2 O15 C35 -112.6(9)
N4 Zn2 O15 C35 -29.6(9)
N3 Zn2 O15 C35 78.6(9)
Eu1 Zn2 O15 C35 -156.1(9)
O6 Eu1 O16 C33 30.1(17)
O5 Eu1 O16 C33 92.6(18)
O9 Eu1 O16 C33 -50.2(16)
O12 Eu1 O16 C33 169.5(18)
O1 Eu1 O16 C33 136.5(14)
O13 Eu1 O16 C33 -6(2)
O10 Eu1 O16 C33 -116.2(18)
O2 Eu1 O16 C33 -111.7(17)
C14 Eu1 O16 C33 48.9(17)
Zn2 Eu1 O16 C33 -8.5(16)
Zn1 Eu1 O16 C33 119.4(17)
Eu1 O16 C33 O15 13(2)
Eu1 O16 C33 C34 -165.3(12)
C35 O15 C33 O16 157.2(13)
Zn2 O15 C33 O16 -7.0(14)
C35 O15 C33 C34 -24.4(11)
Zn2 O15 C33 C34 171.4(6)
C33 O15 C35 O17 -164.0(14)
Zn2 O15 C35 O17 -3(2)
C33 O15 C35 C36 14.2(14)
Zn2 O15 C35 C36 174.8(9)
